data_7107787
loop_
_publ_author_name
'Amy J. Saunders'
'Ian R. Crossley'
'Martyn P. Coles'
'S. Mark Roe'

_publ_section_title
;
 Facile self-assembly of the first diphosphametacyclophane
;
_journal_name_full Chem.Commun.
_journal_page_first 5766
_journal_paper_doi 10.1039/c2cc32247a
_journal_volume 48
_journal_year 2012
_chemical_compound_source 'synthesis as described'
_chemical_formula_moiety 'C36 H28 Cl2 O8 P4 Pt, 2(C4 H8 O)'
_chemical_formula_sum 'C44 H44 Cl2 O10 P4 Pt'
_chemical_formula_weight 1122.65
_chemical_name_systematic
;
?
;
_space_group_IT_number 2
_symmetry_cell_setting triclinic
_symmetry_Int_Tables_number 2
_symmetry_space_group_name_Hall '-P 1'
_symmetry_space_group_name_H-M 'P -1'
_atom_sites_solution_hydrogens geom
_atom_sites_solution_primary direct
_atom_sites_solution_secondary difmap
_audit_conform_dict_location ftp://ftp.iucr.org/pub/cif_core.dic
_audit_conform_dict_name cif_core.dic
_audit_conform_dict_version 2.2
_audit_creation_date 2011-06-29T09:26:14-00:00
_audit_creation_method 'WinGX routine CIF_UPDATE'
_cell_angle_alpha 87.512(3)
_cell_angle_beta 69.834(3)
_cell_angle_gamma 64.064(3)
_cell_formula_units_Z 1
_cell_length_a 10.4564(4)
_cell_length_b 11.3437(6)
_cell_length_c 11.5627(7)
_cell_measurement_reflns_used 34327
_cell_measurement_temperature 173(2)
_cell_measurement_theta_max 26.733
_cell_measurement_theta_min 3.395
_cell_measurement_wavelength 0.71073
_cell_volume 1148.36(11)
_computing_cell_refinement 'HKL Scalepack (Otwinowski & Minor 1997)'
_computing_data_collection 'Collect (Bruker AXS BV, 1997-2004)'
_computing_data_reduction 'HKL Denzo and Scalepack (Otwinowski & Minor 1997)'
_computing_molecular_graphics 'Ortep-3 for Windows (Farrugia, 1997)'
_computing_publication_material 'WinGX publication routines (Farrugia, 1999)'
_computing_structure_refinement 'SHELXL-97 (Sheldrick, 1997)'
_computing_structure_solution 'SHELXS-97 (Sheldrick, 1997)'
_diffrn_ambient_temperature 173(2)
_diffrn_detector 'CCD plate'
_diffrn_measured_fraction_theta_full 0.987
_diffrn_measured_fraction_theta_max 0.987
_diffrn_measurement_device '95mm CCD camera on \k-goniostat'
_diffrn_measurement_device_type KappaCCD
_diffrn_measurement_method 'CCD rotation images, thick slices'
_diffrn_orient_matrix_type 'by Bruker AXS Collect from scalepack cell'
_diffrn_orient_matrix_UB_11 -0.105302
_diffrn_orient_matrix_UB_12 0.7833E-2
_diffrn_orient_matrix_UB_13 0.255312E-1
_diffrn_orient_matrix_UB_21 0.386815E-1
_diffrn_orient_matrix_UB_22 -0.763859E-1
_diffrn_orient_matrix_UB_23 -0.636761E-1
_diffrn_orient_matrix_UB_31 0.208948E-1
_diffrn_orient_matrix_UB_32 -0.622199E-1
_diffrn_orient_matrix_UB_33 0.626222E-1
_diffrn_radiation_monochromator graphite
_diffrn_radiation_probe x-ray
_diffrn_radiation_type MoK\a
_diffrn_radiation_wavelength 0.71073
_diffrn_reflns_av_R_equivalents 0.0482
_diffrn_reflns_av_unetI/netI 0.0347
_diffrn_reflns_limit_h_max 12
_diffrn_reflns_limit_h_min -13
_diffrn_reflns_limit_k_max 14
_diffrn_reflns_limit_k_min -14
_diffrn_reflns_limit_l_max 14
_diffrn_reflns_limit_l_min -14
_diffrn_reflns_number 15427
_diffrn_reflns_theta_full 26.79
_diffrn_reflns_theta_max 26.79
_diffrn_reflns_theta_min 3.49
_diffrn_source 'Enraf Nonius FR590'
_exptl_absorpt_coefficient_mu 3.366
_exptl_absorpt_correction_T_max 0.3095
_exptl_absorpt_correction_T_min 0.2635
_exptl_absorpt_correction_type multi-scan
_exptl_absorpt_process_details
;
[c.f. r.h. blessing, acta cryst. (1995), a51, 33-38]
;
_exptl_crystal_colour Yellow
_exptl_crystal_density_diffrn 1.623
_exptl_crystal_density_method 'not measured'
_exptl_crystal_description Rhombohedral
_exptl_crystal_F_000 560
_exptl_crystal_size_max 0.22
_exptl_crystal_size_mid 0.2
_exptl_crystal_size_min 0.18
_refine_diff_density_max 1.621
_refine_diff_density_min -1.468
_refine_diff_density_rms 0.101
_refine_ls_extinction_method none
_refine_ls_goodness_of_fit_ref 1.077
_refine_ls_hydrogen_treatment constr
_refine_ls_matrix_type full
_refine_ls_number_parameters 324
_refine_ls_number_reflns 4843
_refine_ls_number_restraints 10
_refine_ls_restrained_S_all 1.076
_refine_ls_R_factor_all 0.0264
_refine_ls_R_factor_gt 0.0261
_refine_ls_shift/su_max 0
_refine_ls_shift/su_mean 0
_refine_ls_structure_factor_coef Fsqd
_refine_ls_weighting_details 'calc w=1/[\s^2^(Fo^2^)+(0.0409P)^2^+0.3959P] where P=(Fo^2^+2Fc^2^)/3'
_refine_ls_weighting_scheme calc
_refine_ls_wR_factor_gt 0.0653
_refine_ls_wR_factor_ref 0.0656
_reflns_number_gt 4812
_reflns_number_total 4843
_reflns_threshold_expression >2sigma(I)
_cod_data_source_file c2cc32247a.txt
_cod_data_source_block jun711
_cod_original_cell_volume 1148.36(10)
_cod_database_code 7107787

loop_
_symmetry_equiv_pos_as_xyz
'x, y, z'
'-x, -y, -z'

loop_
_atom_site_label
_atom_site_type_symbol
_atom_site_fract_x
_atom_site_fract_y
_atom_site_fract_z
_atom_site_U_iso_or_equiv
_atom_site_adp_type
_atom_site_occupancy
_atom_site_symmetry_multiplicity
_atom_site_calc_flag
_atom_site_refinement_flags
_atom_site_disorder_assembly
_atom_site_disorder_group
Pt Pt 0 0.5 0.5 0.02177(6) Uani 1 2 d S . .
Cl Cl 0.06967(9) 0.38660(8) 0.65632(7) 0.03881(19) Uani 1 1 d . . .
P1 P 0.23928(8) 0.48571(7) 0.40433(7) 0.02551(16) Uani 1 1 d . . .
P2 P 0.11102(10) 0.10133(9) 0.31814(9) 0.03560(19) Uani 1 1 d . . .
O1 O 0.3383(4) 0.5692(3) 0.1891(3) 0.0547(7) Uani 1 1 d . . .
O2 O 0.2002(4) 0.0347(3) 0.0720(3) 0.0558(7) Uani 1 1 d . . .
O3 O 0.3086(3) -0.1295(2) 0.3640(3) 0.0501(7) Uani 1 1 d . . .
O4 O 0.4690(4) 0.3781(3) 0.4852(4) 0.0691(10) Uani 1 1 d . . .
C1 C 0.2507(4) 0.6283(3) 0.4513(3) 0.0360(7) Uani 1 1 d . . .
H1A H 0.2177 0.6413 0.542 0.054 Uiso 1 1 calc R . .
H1B H 0.1844 0.7064 0.4235 0.054 Uiso 1 1 calc R . .
H1C H 0.3563 0.6152 0.4141 0.054 Uiso 1 1 calc R . .
C2 C 0.3073(4) 0.4810(3) 0.2292(3) 0.0336(7) Uani 1 1 d . . .
C3 C 0.3280(4) 0.3717(3) 0.1477(3) 0.0329(7) Uani 1 1 d . . .
C4 C 0.2474(4) 0.2981(3) 0.1861(3) 0.0296(6) Uani 1 1 d . . .
H4 H 0.1705 0.3203 0.2666 0.035 Uiso 1 1 calc R . .
C5 C 0.2792(4) 0.1917(3) 0.1069(3) 0.0324(7) Uani 1 1 d . . .
C6 C 0.3875(5) 0.1635(4) -0.0127(3) 0.0466(9) Uani 1 1 d . . .
H6 H 0.4081 0.0923 -0.0678 0.056 Uiso 1 1 calc R . .
C7 C 0.4651(5) 0.2385(4) -0.0516(4) 0.0541(11) Uani 1 1 d . . .
H7 H 0.5383 0.2194 -0.1335 0.065 Uiso 1 1 calc R . .
C8 C 0.4365(4) 0.3415(4) 0.0286(3) 0.0447(9) Uani 1 1 d . . .
H8 H 0.4915 0.3918 0.002 0.054 Uiso 1 1 calc R . .
C9 C 0.2049(4) 0.1035(3) 0.1466(3) 0.0360(7) Uani 1 1 d . . .
C10 C 0.0349(5) -0.0136(4) 0.3090(5) 0.0531(10) Uani 1 1 d . . .
H10A H -0.0407 0.0244 0.2691 0.08 Uiso 1 1 calc R . .
H10B H -0.0137 -0.03 0.3929 0.08 Uiso 1 1 calc R . .
H10C H 0.1181 -0.0971 0.2601 0.08 Uiso 1 1 calc R . .
C11 C 0.2889(4) -0.0174(3) 0.3474(3) 0.0336(7) Uani 1 1 d . . .
C12 C 0.3978(4) 0.0305(3) 0.3537(3) 0.0291(6) Uani 1 1 d . . .
C13 C 0.3493(4) 0.1629(3) 0.3894(3) 0.0276(6) Uani 1 1 d . . .
H13 H 0.2451 0.2245 0.4099 0.033 Uiso 1 1 calc R . .
C14 C 0.4531(4) 0.2051(3) 0.3950(3) 0.0303(6) Uani 1 1 d . . .
C15 C 0.6058(4) 0.1155(3) 0.3649(3) 0.0365(7) Uani 1 1 d . . .
H15 H 0.677 0.145 0.3678 0.044 Uiso 1 1 calc R . .
C16 C 0.6538(4) -0.0165(4) 0.3307(4) 0.0403(8) Uani 1 1 d . . .
H16 H 0.7581 -0.0779 0.3104 0.048 Uiso 1 1 calc R . .
C17 C 0.5512(4) -0.0598(3) 0.3259(3) 0.0368(7) Uani 1 1 d . . .
H17 H 0.5845 -0.1509 0.3037 0.044 Uiso 1 1 calc R . .
C18 C 0.4048(4) 0.3457(3) 0.4342(4) 0.0360(7) Uani 1 1 d . . .
O5 O -0.1623(9) 0.2621(6) 0.1951(6) 0.082(2) Uani 0.608(10) 1 d PD A 1
C19 C -0.177(2) 0.3886(11) 0.1718(14) 0.089(5) Uani 0.608(10) 1 d PD A 1
H19A H -0.1314 0.4182 0.2195 0.107 Uiso 0.608(10) 1 calc PR A 1
H19B H -0.2854 0.4533 0.194 0.107 Uiso 0.608(10) 1 calc PR A 1
C20 C -0.088(2) 0.373(2) 0.030(2) 0.114(9) Uani 0.608(10) 1 d PD A 1
H20A H -0.1418 0.4502 -0.0078 0.137 Uiso 0.608(10) 1 calc PR A 1
H20B H 0.0165 0.3609 0.0124 0.137 Uiso 0.608(10) 1 calc PR A 1
C21 C -0.085(2) 0.256(2) -0.0170(15) 0.100(6) Uani 0.608(10) 1 d PD A 1
H21A H 0.0217 0.189 -0.0605 0.12 Uiso 0.608(10) 1 calc PR A 1
H21B H -0.1385 0.2775 -0.0768 0.12 Uiso 0.608(10) 1 calc PR A 1
C22 C -0.160(2) 0.2047(16) 0.0864(12) 0.094(5) Uani 0.608(10) 1 d PD A 1
H22A H -0.265 0.2291 0.0915 0.113 Uiso 0.608(10) 1 calc PR A 1
H22B H -0.103 0.1072 0.0772 0.113 Uiso 0.608(10) 1 calc PR A 1
O5A O -0.3441(15) 0.3392(13) 0.1818(12) 0.108(5) Uani 0.392(10) 1 d PD A 2
C19A C -0.300(3) 0.4331(19) 0.2049(15) 0.091(6) Uani 0.392(10) 1 d PD A 2
H19C H -0.2825 0.4233 0.2845 0.109 Uiso 0.392(10) 1 calc PR A 2
H19D H -0.3806 0.5234 0.2104 0.109 Uiso 0.392(10) 1 calc PR A 2
C20A C -0.150(4) 0.411(3) 0.097(3) 0.118(12) Uani 0.392(10) 1 d PD A 2
H20C H -0.1613 0.4919 0.0571 0.141 Uiso 0.392(10) 1 calc PR A 2
H20D H -0.0634 0.3806 0.1253 0.141 Uiso 0.392(10) 1 calc PR A 2
C21A C -0.131(3) 0.309(3) 0.013(2) 0.125(17) Uani 0.392(10) 1 d PD A 2
H21C H -0.0215 0.245 -0.0253 0.15 Uiso 0.392(10) 1 calc PR A 2
H21D H -0.1684 0.3478 -0.0543 0.15 Uiso 0.392(10) 1 calc PR A 2
C22A C -0.218(3) 0.244(2) 0.085(2) 0.123(13) Uani 0.392(10) 1 d PD A 2
H22C H -0.2527 0.2078 0.0329 0.148 Uiso 0.392(10) 1 calc PR A 2
H22D H -0.1539 0.1701 0.1207 0.148 Uiso 0.392(10) 1 calc PR A 2

loop_
_atom_site_aniso_label
_atom_site_aniso_U_11
_atom_site_aniso_U_22
_atom_site_aniso_U_33
_atom_site_aniso_U_23
_atom_site_aniso_U_13
_atom_site_aniso_U_12
Pt 0.02208(9) 0.02076(9) 0.02262(9) 0.00493(6) -0.00486(6) -0.01243(6)
Cl 0.0362(4) 0.0413(4) 0.0291(4) 0.0129(3) -0.0112(3) -0.0103(4)
P1 0.0228(4) 0.0234(3) 0.0309(4) 0.0062(3) -0.0060(3) -0.0140(3)
P2 0.0312(4) 0.0334(4) 0.0394(5) 0.0007(4) -0.0050(4) -0.0177(4)
O1 0.071(2) 0.0499(16) 0.0429(15) 0.0120(12) -0.0004(14) -0.0431(15)
O2 0.072(2) 0.0559(17) 0.0488(16) -0.0042(13) -0.0220(15) -0.0362(16)
O3 0.0669(18) 0.0317(13) 0.0648(18) 0.0157(12) -0.0273(15) -0.0315(13)
O4 0.068(2) 0.0385(15) 0.130(3) 0.0080(17) -0.071(2) -0.0227(14)
C1 0.0369(18) 0.0261(15) 0.047(2) 0.0039(14) -0.0118(15) -0.0182(14)
C2 0.0294(16) 0.0338(16) 0.0331(17) 0.0070(13) -0.0027(13) -0.0171(14)
C3 0.0318(16) 0.0296(15) 0.0301(16) 0.0087(13) -0.0053(13) -0.0125(13)
C4 0.0284(15) 0.0295(15) 0.0261(15) 0.0047(12) -0.0064(13) -0.0117(13)
C5 0.0335(17) 0.0284(15) 0.0289(16) 0.0041(12) -0.0103(14) -0.0092(13)
C6 0.058(2) 0.0349(18) 0.0315(18) -0.0007(14) -0.0073(17) -0.0136(17)
C7 0.061(3) 0.044(2) 0.0288(18) 0.0012(16) 0.0090(18) -0.0183(19)
C8 0.046(2) 0.0384(18) 0.0337(19) 0.0078(15) 0.0038(16) -0.0193(16)
C9 0.0351(17) 0.0316(16) 0.0364(18) -0.0010(14) -0.0120(15) -0.0112(14)
C10 0.049(2) 0.054(2) 0.068(3) 0.006(2) -0.017(2) -0.036(2)
C11 0.0414(18) 0.0300(16) 0.0274(16) 0.0025(12) -0.0063(14) -0.0188(14)
C12 0.0363(17) 0.0268(14) 0.0240(15) 0.0066(12) -0.0077(13) -0.0167(13)
C13 0.0298(15) 0.0251(14) 0.0270(15) 0.0067(12) -0.0090(13) -0.0130(12)
C14 0.0326(16) 0.0277(15) 0.0333(16) 0.0090(12) -0.0128(13) -0.0157(13)
C15 0.0308(17) 0.0358(17) 0.0416(19) 0.0102(14) -0.0147(15) -0.0132(14)
C16 0.0311(17) 0.0355(17) 0.045(2) 0.0064(15) -0.0140(16) -0.0072(14)
C17 0.0421(19) 0.0261(15) 0.0309(17) 0.0030(13) -0.0087(15) -0.0092(14)
C18 0.0307(17) 0.0288(16) 0.050(2) 0.0080(14) -0.0166(15) -0.0140(14)
O5 0.119(6) 0.071(4) 0.059(4) 0.017(3) -0.030(4) -0.048(4)
C19 0.112(12) 0.056(6) 0.122(13) 0.023(7) -0.071(11) -0.035(7)
C20 0.097(13) 0.15(2) 0.131(16) 0.103(15) -0.070(12) -0.073(13)
C21 0.096(13) 0.113(13) 0.080(9) 0.024(9) -0.047(9) -0.027(12)
C22 0.119(13) 0.090(9) 0.083(9) 0.004(6) -0.057(9) -0.039(9)
O5A 0.110(10) 0.098(9) 0.109(10) -0.018(7) -0.008(8) -0.062(8)
C19A 0.121(16) 0.111(14) 0.092(12) 0.048(10) -0.056(12) -0.087(13)
C20A 0.11(2) 0.101(19) 0.15(4) 0.05(2) -0.05(2) -0.048(18)
C21A 0.072(16) 0.12(3) 0.11(2) 0.05(2) -0.006(13) 0.001(18)
C22A 0.099(18) 0.076(15) 0.19(3) 0.008(16) -0.065(19) -0.021(14)

loop_
_atom_type_symbol
_atom_type_description
_atom_type_scat_dispersion_real
_atom_type_scat_dispersion_imag
_atom_type_scat_source
C C 0.0033 0.0016 'International Tables Vol C Tables 4.2.6.8 and 6.1.1.4'
H H 0 0 'International Tables Vol C Tables 4.2.6.8 and 6.1.1.4'
Cl Cl 0.1484 0.1585 'International Tables Vol C Tables 4.2.6.8 and 6.1.1.4'
O O 0.0106 0.006 'International Tables Vol C Tables 4.2.6.8 and 6.1.1.4'
P P 0.1023 0.0942 'International Tables Vol C Tables 4.2.6.8 and 6.1.1.4'
Pt Pt -1.7033 8.3905 'International Tables Vol C Tables 4.2.6.8 and 6.1.1.4'

loop_
_geom_angle_atom_site_label_1
_geom_angle_atom_site_label_2
_geom_angle_atom_site_label_3
_geom_angle
_geom_angle_site_symmetry_1
_geom_angle_site_symmetry_3
P1 Pt P1 180 2_566 .
P1 Pt Cl 88.95(3) 2_566 .
P1 Pt Cl 91.05(3) . .
P1 Pt Cl 91.05(3) 2_566 2_566
P1 Pt Cl 88.95(3) . 2_566
Cl Pt Cl 180 . 2_566
C1 P1 C2 101.81(16) . .
C1 P1 C18 102.03(16) . .
C2 P1 C18 104.56(16) . .
C1 P1 Pt 111.96(12) . .
C2 P1 Pt 116.16(11) . .
C18 P1 Pt 118.20(11) . .
C10 P2 C9 99.22(19) . .
C10 P2 C11 98.74(18) . .
C9 P2 C11 97.65(15) . .
P1 C1 H1A 109.5 . .
P1 C1 H1B 109.5 . .
H1A C1 H1B 109.5 . .
P1 C1 H1C 109.5 . .
H1A C1 H1C 109.5 . .
H1B C1 H1C 109.5 . .
O1 C2 C3 122.8(3) . .
O1 C2 P1 115.6(3) . .
C3 C2 P1 121.5(2) . .
C8 C3 C4 119.6(3) . .
C8 C3 C2 117.2(3) . .
C4 C3 C2 123.2(3) . .
C3 C4 C5 120.1(3) . .
C3 C4 H4 120 . .
C5 C4 H4 120 . .
C6 C5 C4 119.5(3) . .
C6 C5 C9 118.2(3) . .
C4 C5 C9 122.3(3) . .
C7 C6 C5 120.3(4) . .
C7 C6 H6 119.8 . .
C5 C6 H6 119.8 . .
C6 C7 C8 120.0(3) . .
C6 C7 H7 120 . .
C8 C7 H7 120 . .
C7 C8 C3 120.5(4) . .
C7 C8 H8 119.8 . .
C3 C8 H8 119.8 . .
O2 C9 C5 121.9(3) . .
O2 C9 P2 119.1(3) . .
C5 C9 P2 119.1(2) . .
P2 C10 H10A 109.5 . .
P2 C10 H10B 109.5 . .
H10A C10 H10B 109.5 . .
P2 C10 H10C 109.5 . .
H10A C10 H10C 109.5 . .
H10B C10 H10C 109.5 . .
O3 C11 C12 121.7(3) . .
O3 C11 P2 119.2(3) . .
C12 C11 P2 119.0(2) . .
C13 C12 C17 119.6(3) . .
C13 C12 C11 121.0(3) . .
C17 C12 C11 119.4(3) . .
C14 C13 C12 119.9(3) . .
C14 C13 H13 120.1 . .
C12 C13 H13 120.1 . .
C13 C14 C15 120.4(3) . .
C13 C14 C18 121.3(3) . .
C15 C14 C18 118.4(3) . .
C16 C15 C14 119.7(3) . .
C16 C15 H15 120.1 . .
C14 C15 H15 120.1 . .
C17 C16 C15 120.4(3) . .
C17 C16 H16 119.8 . .
C15 C16 H16 119.8 . .
C16 C17 C12 120.0(3) . .
C16 C17 H17 120 . .
C12 C17 H17 120 . .
O4 C18 C14 122.3(3) . .
O4 C18 P1 115.7(3) . .
C14 C18 P1 121.9(2) . .
C19 O5 C22 105.9(9) . .
O5 C19 C20 104.2(11) . .
O5 C19 H19A 110.9 . .
C20 C19 H19A 110.9 . .
O5 C19 H19B 110.9 . .
C20 C19 H19B 110.9 . .
H19A C19 H19B 108.9 . .
C21 C20 C19 103.6(12) . .
C21 C20 H20A 111 . .
C19 C20 H20A 111 . .
C21 C20 H20B 111 . .
C19 C20 H20B 111 . .
H20A C20 H20B 109 . .
C20 C21 C22 108.2(15) . .
C20 C21 H21A 110.1 . .
C22 C21 H21A 110.1 . .
C20 C21 H21B 110.1 . .
C22 C21 H21B 110.1 . .
H21A C21 H21B 108.4 . .
O5 C22 C21 106.5(11) . .
O5 C22 H22A 110.4 . .
C21 C22 H22A 110.4 . .
O5 C22 H22B 110.4 . .
C21 C22 H22B 110.4 . .
H22A C22 H22B 108.6 . .
C19A O5A C22A 106.4(14) . .
O5A C19A C20A 108.1(14) . .
O5A C19A H19C 110.1 . .
C20A C19A H19C 110.1 . .
O5A C19A H19D 110.1 . .
C20A C19A H19D 110.1 . .
H19C C19A H19D 108.4 . .
C21A C20A C19A 102.5(15) . .
C21A C20A H20C 111.3 . .
C19A C20A H20C 111.3 . .
C21A C20A H20D 111.3 . .
C19A C20A H20D 111.3 . .
H20C C20A H20D 109.2 . .
C20A C21A C22A 106.6(19) . .
C20A C21A H21C 110.4 . .
C22A C21A H21C 110.4 . .
C20A C21A H21D 110.4 . .
C22A C21A H21D 110.4 . .
H21C C21A H21D 108.6 . .
O5A C22A C21A 107.4(16) . .
O5A C22A H22C 110.2 . .
C21A C22A H22C 110.2 . .
O5A C22A H22D 110.2 . .
C21A C22A H22D 110.2 . .
H22C C22A H22D 108.5 . .

loop_
_geom_bond_atom_site_label_1
_geom_bond_atom_site_label_2
_geom_bond_distance
_geom_bond_site_symmetry_2
Pt P1 2.2940(7) 2_566
Pt P1 2.2940(7) .
Pt Cl 2.3106(7) .
Pt Cl 2.3106(7) 2_566
P1 C1 1.793(3) .
P1 C2 1.896(3) .
P1 C18 1.897(3) .
P2 C10 1.823(4) .
P2 C9 1.890(4) .
P2 C11 1.895(4) .
O1 C2 1.208(4) .
O2 C9 1.215(4) .
O3 C11 1.214(4) .
O4 C18 1.201(4) .
C1 H1A 0.98 .
C1 H1B 0.98 .
C1 H1C 0.98 .
C2 C3 1.482(5) .
C3 C8 1.387(5) .
C3 C4 1.390(5) .
C4 C5 1.394(5) .
C4 H4 0.95 .
C5 C6 1.392(5) .
C5 C9 1.486(5) .
C6 C7 1.380(6) .
C6 H6 0.95 .
C7 C8 1.382(6) .
C7 H7 0.95 .
C8 H8 0.95 .
C10 H10A 0.98 .
C10 H10B 0.98 .
C10 H10C 0.98 .
C11 C12 1.484(5) .
C12 C13 1.388(4) .
C12 C17 1.400(5) .
C13 C14 1.385(4) .
C13 H13 0.95 .
C14 C15 1.390(5) .
C14 C18 1.485(4) .
C15 C16 1.382(5) .
C15 H15 0.95 .
C16 C17 1.378(5) .
C16 H16 0.95 .
C17 H17 0.95 .
O5 C19 1.400(12) .
O5 C22 1.427(12) .
C19 C20 1.56(2) .
C19 H19A 0.99 .
C19 H19B 0.99 .
C20 C21 1.43(2) .
C20 H20A 0.99 .
C20 H20B 0.99 .
C21 C22 1.439(15) .
C21 H21A 0.99 .
C21 H21B 0.99 .
C22 H22A 0.99 .
C22 H22B 0.99 .
O5A C19A 1.401(15) .
O5A C22A 1.413(17) .
C19A C20A 1.55(3) .
C19A H19C 0.99 .
C19A H19D 0.99 .
C20A C21A 1.44(3) .
C20A H20C 0.99 .
C20A H20D 0.99 .
C21A C22A 1.442(18) .
C21A H21C 0.99 .
C21A H21D 0.99 .
C22A H22C 0.99 .
C22A H22D 0.99 .
